data_7000563
loop_
_publ_author_name
'Jana, Surajit'
'Aksu, Yilmaz'
'Driess, Matthias'

_publ_section_title
;
 One-pot synthesis of lithium alkylzinc alkoxo heterocubanes with a
 LiZn3O4 core as suitable organometallic precursors for Li-containing
 ZnO nanocrystals
;
_journal_issue 9
_journal_name_full 'Dalton Transactions'
_journal_page_first 1516
_journal_page_last 1521
_journal_paper_doi 10.1039/b816623d
_journal_year 2009
_chemical_formula_sum 'C23 H53 Li O5 Zn3'
_chemical_formula_weight 612.70
_chemical_name_systematic
;
?
;
_space_group_IT_number 56
_symmetry_cell_setting orthorhombic
_symmetry_space_group_name_Hall '-P 2ab 2ac'
_symmetry_space_group_name_H-M 'P c c n'
_atom_sites_solution_hydrogens geom
_atom_sites_solution_primary direct
_atom_sites_solution_secondary difmap
_audit_creation_method
;
CrysAlis RED, Oxford Diffraction Ltd.,
Version 1.171.32.5 (release 08-05-2007 CrysAlis171 .NET)
(compiled May 8 2007,13:10:02)
;
_cell_angle_alpha 90.00
_cell_angle_beta 90.00
_cell_angle_gamma 90.00
_cell_formula_units_Z 8
_cell_length_a 20.6243(4)
_cell_length_b 18.2357(4)
_cell_length_c 16.3338(3)
_cell_measurement_reflns_used 9919
_cell_measurement_temperature 153(2)
_cell_measurement_theta_max 28.8379
_cell_measurement_theta_min 2.9750
_cell_volume 6143.1(2)
_computing_cell_refinement
;
CrysAlis RED, Oxford Diffraction Ltd.,
Version 1.171.32.5 (release 08-05-2007 CrysAlis171 .NET)
(compiled May 8 2007,13:10:02)
;
_computing_data_collection
;
CrysAlis CCD, Oxford Diffraction Ltd.,
Version 1.171.32.5 (release 08-05-2007 CrysAlis171 .NET)
(compiled May 8 2007,13:10:02)
;
_computing_data_reduction
;
CrysAlis RED, Oxford Diffraction Ltd.,
Version 1.171.32.5 (release 08-05-2007 CrysAlis171 .NET)
(compiled May 8 2007,13:10:02)
;
_computing_publication_material 'SHELXL-97 (Sheldrick, 1997)'
_computing_structure_refinement 'SHELXL-97 (Sheldrick, 1997)'
_computing_structure_solution 'SHELXS-97 (Sheldrick, 1990)'
_diffrn_ambient_temperature 153(2)
_diffrn_measured_fraction_theta_full 0.997
_diffrn_measured_fraction_theta_max 0.997
_diffrn_measurement_device_type 'Oxford Diffraction Xcalibur S Sapphire'
_diffrn_measurement_method \w
_diffrn_radiation_monochromator graphite
_diffrn_radiation_source 'Enhance (Mo) X-ray Source'
_diffrn_radiation_type MoK\a
_diffrn_radiation_wavelength 0.71073
_diffrn_reflns_av_R_equivalents 0.0390
_diffrn_reflns_av_sigmaI/netI 0.0417
_diffrn_reflns_limit_h_max 24
_diffrn_reflns_limit_h_min -23
_diffrn_reflns_limit_k_max 20
_diffrn_reflns_limit_k_min -21
_diffrn_reflns_limit_l_max 19
_diffrn_reflns_limit_l_min -18
_diffrn_reflns_number 28304
_diffrn_reflns_theta_full 25.00
_diffrn_reflns_theta_max 25.00
_diffrn_reflns_theta_min 2.98
_exptl_absorpt_coefficient_mu 2.350
_exptl_absorpt_correction_T_max 0.7990
_exptl_absorpt_correction_T_min 0.7195
_exptl_absorpt_correction_type multi-scan
_exptl_absorpt_process_details
;
CrysAlis RED, Oxford Diffraction Ltd.,
Version 1.171.31.8 (release 12-01-2007 CrysAlis171 .NET)
(compiled Jan 12 2007,17:49:11)
Empirical absorption correction using spherical harmonics,
implemented in SCALE3 ABSPACK scaling algorithm.
;
_exptl_crystal_colour colourless
_exptl_crystal_density_diffrn 1.325
_exptl_crystal_density_method 'not measured'
_exptl_crystal_description 'transparent plates'
_exptl_crystal_F_000 2592
_exptl_crystal_size_max 0.15
_exptl_crystal_size_mid 0.15
_exptl_crystal_size_min 0.10
_refine_diff_density_max 0.454
_refine_diff_density_min -0.399
_refine_diff_density_rms 0.066
_refine_ls_extinction_method none
_refine_ls_goodness_of_fit_ref 1.003
_refine_ls_hydrogen_treatment constr
_refine_ls_matrix_type full
_refine_ls_number_parameters 323
_refine_ls_number_reflns 5406
_refine_ls_number_restraints 0
_refine_ls_restrained_S_all 1.003
_refine_ls_R_factor_all 0.0520
_refine_ls_R_factor_gt 0.0271
_refine_ls_shift/su_max 0.003
_refine_ls_shift/su_mean 0.000
_refine_ls_structure_factor_coef Fsqd
_refine_ls_weighting_details 'calc w=1/[\s^2^(Fo^2^)+(0.0305P)^2^+0.0000P] where P=(Fo^2^+2Fc^2^)/3'
_refine_ls_weighting_scheme calc
_refine_ls_wR_factor_gt 0.0558
_refine_ls_wR_factor_ref 0.0659
_reflns_number_gt 3672
_reflns_number_total 5406
_reflns_threshold_expression >2sigma(I)
_cod_data_source_file b816623d.txt
_cod_data_source_block compound2
_cod_original_sg_symbol_H-M Pccn
_cod_database_code 7000563

loop_
_symmetry_equiv_pos_as_xyz
'x, y, z'
'-x+1/2, -y+1/2, z'
'x+1/2, -y, -z+1/2'
'-x, y+1/2, -z+1/2'
'-x, -y, -z'
'x-1/2, y-1/2, -z'
'-x-1/2, y, z-1/2'
'x, -y-1/2, z-1/2'

loop_
_atom_site_label
_atom_site_type_symbol
_atom_site_fract_x
_atom_site_fract_y
_atom_site_fract_z
_atom_site_U_iso_or_equiv
_atom_site_adp_type
_atom_site_occupancy
_atom_site_symmetry_multiplicity
_atom_site_calc_flag
_atom_site_refinement_flags
_atom_site_disorder_assembly
_atom_site_disorder_group
Zn1 Zn 0.544170(14) 0.077637(17) 0.760637(19) 0.02159(9) Uani 1 1 d . . .
Zn2 Zn 0.691984(14) 0.079656(18) 0.77028(2) 0.02489(10) Uani 1 1 d . . .
Zn3 Zn 0.624442(15) -0.018750(17) 0.645886(19) 0.02535(10) Uani 1 1 d . . .
O1 O 0.68773(8) -0.02942(10) 0.74123(11) 0.0224(4) Uani 1 1 d . . .
O2 O 0.55170(8) -0.03064(9) 0.72961(10) 0.0213(4) Uani 1 1 d . . .
O3 O 0.61507(8) 0.06189(10) 0.84606(10) 0.0228(4) Uani 1 1 d . . .
O4 O 0.62082(8) 0.09170(9) 0.68046(11) 0.0220(4) Uani 1 1 d . . .
Li1 Li 0.6158(2) -0.0458(3) 0.8191(3) 0.0281(11) Uani 1 1 d . . .
O5 O 0.61420(10) -0.12863(11) 0.89952(12) 0.0411(6) Uani 1 1 d . C .
C16 C 0.62098(14) 0.15037(15) 0.62051(17) 0.0290(7) Uani 1 1 d . . .
C8 C 0.49381(13) -0.07191(16) 0.71008(17) 0.0273(7) Uani 1 1 d . . .
C4 C 0.74604(14) -0.07160(16) 0.73343(18) 0.0322(7) Uani 1 1 d . . .
C10 C 0.45637(14) -0.03226(16) 0.64367(18) 0.0360(8) Uani 1 1 d . . .
H10A H 0.4424 0.0158 0.6640 0.054 Uiso 1 1 calc R . .
H10B H 0.4182 -0.0613 0.6284 0.054 Uiso 1 1 calc R . .
H10C H 0.4842 -0.0256 0.5956 0.054 Uiso 1 1 calc R . .
C11 C 0.45437(14) -0.07780(18) 0.78835(18) 0.0393(8) Uani 1 1 d . . .
H11A H 0.4796 -0.1039 0.8299 0.059 Uiso 1 1 calc R . .
H11B H 0.4142 -0.1047 0.7773 0.059 Uiso 1 1 calc R . .
H11C H 0.4439 -0.0285 0.8083 0.059 Uiso 1 1 calc R . .
C12 C 0.61168(13) 0.09940(17) 0.92350(17) 0.0318(8) Uani 1 1 d . . .
C17 C 0.61508(14) 0.22328(15) 0.66482(19) 0.0386(8) Uani 1 1 d . . .
H17A H 0.5748 0.2241 0.6966 0.058 Uiso 1 1 calc R . .
H17B H 0.6145 0.2632 0.6247 0.058 Uiso 1 1 calc R . .
H17C H 0.6521 0.2296 0.7017 0.058 Uiso 1 1 calc R . .
C9 C 0.51371(15) -0.14721(16) 0.6796(2) 0.0427(9) Uani 1 1 d . . .
H9A H 0.5387 -0.1421 0.6289 0.064 Uiso 1 1 calc R . .
H9B H 0.4749 -0.1767 0.6690 0.064 Uiso 1 1 calc R . .
H9C H 0.5404 -0.1715 0.7212 0.064 Uiso 1 1 calc R . .
C5 C 0.78813(14) -0.03794(18) 0.66623(19) 0.0454(9) Uani 1 1 d . . .
H5A H 0.7636 -0.0365 0.6148 0.068 Uiso 1 1 calc R . .
H5B H 0.8272 -0.0677 0.6588 0.068 Uiso 1 1 calc R . .
H5C H 0.8005 0.0120 0.6819 0.068 Uiso 1 1 calc R . .
C19 C 0.56299(15) 0.13886(17) 0.56394(18) 0.0401(8) Uani 1 1 d . . .
H19A H 0.5664 0.0908 0.5375 0.060 Uiso 1 1 calc R . .
H19B H 0.5624 0.1773 0.5220 0.060 Uiso 1 1 calc R . .
H19C H 0.5229 0.1411 0.5960 0.060 Uiso 1 1 calc R . .
C7 C 0.78182(14) -0.06914(19) 0.81551(19) 0.0440(9) Uani 1 1 d . . .
H7A H 0.7915 -0.0181 0.8297 0.066 Uiso 1 1 calc R . .
H7B H 0.8224 -0.0969 0.8112 0.066 Uiso 1 1 calc R . .
H7C H 0.7545 -0.0909 0.8582 0.066 Uiso 1 1 calc R . .
C1 C 0.46543(13) 0.13802(17) 0.77073(19) 0.0378(8) Uani 1 1 d . . .
H1A H 0.4443 0.1420 0.7172 0.057 Uiso 1 1 calc R . .
H1B H 0.4772 0.1870 0.7903 0.057 Uiso 1 1 calc R . .
H1C H 0.4356 0.1150 0.8097 0.057 Uiso 1 1 calc R . .
C3 C 0.63383(16) -0.05860(17) 0.53449(18) 0.0435(9) Uani 1 1 d . . .
H3A H 0.6513 -0.1085 0.5375 0.065 Uiso 1 1 calc R . .
H3B H 0.6635 -0.0275 0.5030 0.065 Uiso 1 1 calc R . .
H3C H 0.5914 -0.0596 0.5076 0.065 Uiso 1 1 calc R . .
C13 C 0.55102(15) 0.0732(2) 0.96662(18) 0.0532(10) Uani 1 1 d . . .
H13A H 0.5129 0.0858 0.9336 0.080 Uiso 1 1 calc R . .
H13B H 0.5478 0.0969 1.0203 0.080 Uiso 1 1 calc R . .
H13C H 0.5531 0.0199 0.9738 0.080 Uiso 1 1 calc R . .
C18 C 0.68360(14) 0.14678(18) 0.57213(19) 0.0466(9) Uani 1 1 d . . .
H18A H 0.7204 0.1545 0.6090 0.070 Uiso 1 1 calc R . .
H18B H 0.6834 0.1850 0.5299 0.070 Uiso 1 1 calc R . .
H18C H 0.6874 0.0985 0.5461 0.070 Uiso 1 1 calc R . .
C2 C 0.76890(14) 0.14035(17) 0.7883(2) 0.0475(9) Uani 1 1 d . . .
H2A H 0.7557 0.1884 0.8094 0.071 Uiso 1 1 calc R . .
H2B H 0.7921 0.1467 0.7364 0.071 Uiso 1 1 calc R . .
H2C H 0.7974 0.1163 0.8281 0.071 Uiso 1 1 calc R . .
C15 C 0.67169(15) 0.0812(2) 0.97308(19) 0.0485(9) Uani 1 1 d . . .
H15A H 0.6751 0.0279 0.9795 0.073 Uiso 1 1 calc R . .
H15B H 0.6686 0.1042 1.0271 0.073 Uiso 1 1 calc R . .
H15C H 0.7102 0.0996 0.9446 0.073 Uiso 1 1 calc R . .
C14 C 0.60913(15) 0.18249(17) 0.9091(2) 0.0466(9) Uani 1 1 d . . .
H14A H 0.6477 0.1979 0.8785 0.070 Uiso 1 1 calc R . .
H14B H 0.6080 0.2079 0.9619 0.070 Uiso 1 1 calc R . .
H14C H 0.5701 0.1947 0.8776 0.070 Uiso 1 1 calc R . .
C6 C 0.72900(16) -0.15007(16) 0.7119(2) 0.0476(9) Uani 1 1 d . . .
H6A H 0.7029 -0.1715 0.7560 0.071 Uiso 1 1 calc R . .
H6B H 0.7689 -0.1786 0.7051 0.071 Uiso 1 1 calc R . .
H6C H 0.7042 -0.1509 0.6608 0.071 Uiso 1 1 calc R . .
C23 C 0.64123(18) -0.1275(2) 0.9808(2) 0.0579(10) Uani 1 1 d . . .
H23A H 0.6817 -0.0983 0.9826 0.069 Uiso 1 1 calc R A 1
H23B H 0.6100 -0.1072 1.0208 0.069 Uiso 1 1 calc R A 1
C20 C 0.5935(2) -0.2031(2) 0.8825(3) 0.0718(13) Uani 1 1 d . . .
H20A H 0.5470 -0.2093 0.8959 0.086 Uiso 1 1 calc R B 1
H20B H 0.5999 -0.2149 0.8239 0.086 Uiso 1 1 calc R B 1
C22 C 0.6538(13) -0.2036(18) 0.9966(14) 0.060(7) Uani 0.36(2) 1 d P C 1
H22A H 0.7010 -0.2105 1.0046 0.071 Uiso 0.36(2) 1 calc PR C 1
H22B H 0.6318 -0.2179 1.0481 0.071 Uiso 0.36(2) 1 calc PR C 1
C21 C 0.6327(12) -0.2500(5) 0.9330(9) 0.122(7) Uani 0.64(2) 1 d P C 1
H21A H 0.6069 -0.2914 0.9549 0.146 Uiso 0.64(2) 1 calc PR C 1
H21B H 0.6699 -0.2698 0.9018 0.146 Uiso 0.64(2) 1 calc PR C 1
C22A C 0.6339(10) -0.2044(12) 1.0167(10) 0.101(6) Uani 0.64(2) 1 d P C 2
H22C H 0.6747 -0.2324 1.0112 0.121 Uiso 0.64(2) 1 calc PR C 2
H22D H 0.6220 -0.2019 1.0753 0.121 Uiso 0.64(2) 1 calc PR C 2
C21A C 0.5868(10) -0.2354(9) 0.9733(13) 0.056(6) Uani 0.36(2) 1 d P C 2
H21C H 0.5439 -0.2231 0.9968 0.067 Uiso 0.36(2) 1 calc PR C 2
H21D H 0.5918 -0.2894 0.9730 0.067 Uiso 0.36(2) 1 calc PR C 2

loop_
_atom_site_aniso_label
_atom_site_aniso_U_11
_atom_site_aniso_U_22
_atom_site_aniso_U_33
_atom_site_aniso_U_23
_atom_site_aniso_U_13
_atom_site_aniso_U_12
Zn1 0.01934(18) 0.02090(19) 0.02452(19) -0.00195(16) -0.00035(14) -0.00034(13)
Zn2 0.01933(19) 0.0218(2) 0.0336(2) -0.00062(17) 0.00088(14) -0.00234(13)
Zn3 0.0333(2) 0.02201(18) 0.02078(18) -0.00195(15) 0.00113(15) 0.00256(15)
O1 0.0218(11) 0.0179(11) 0.0276(11) -0.0002(9) 0.0010(8) 0.0050(8)
O2 0.0197(11) 0.0190(11) 0.0251(11) -0.0030(9) -0.0058(8) -0.0047(7)
O3 0.0229(11) 0.0270(11) 0.0186(10) -0.0050(8) -0.0004(8) -0.0024(8)
O4 0.0253(11) 0.0205(10) 0.0201(10) 0.0037(8) 0.0043(8) 0.0020(8)
Li1 0.030(3) 0.031(3) 0.023(3) 0.008(2) -0.007(2) 0.004(2)
O5 0.0598(15) 0.0293(13) 0.0344(13) 0.0119(11) -0.0085(11) -0.0075(11)
C16 0.0359(18) 0.0225(16) 0.0287(17) 0.0110(13) 0.0028(15) 0.0009(14)
C8 0.0262(17) 0.0283(18) 0.0272(17) 0.0003(15) -0.0084(13) -0.0070(13)
C4 0.0286(18) 0.0285(18) 0.0394(19) 0.0033(16) 0.0035(15) 0.0133(13)
C10 0.0376(19) 0.035(2) 0.0357(19) -0.0017(16) -0.0180(15) -0.0028(14)
C11 0.0325(19) 0.045(2) 0.0409(19) 0.0068(17) 0.0000(15) -0.0164(15)
C12 0.036(2) 0.0392(19) 0.0205(17) -0.0097(14) -0.0047(14) -0.0004(14)
C17 0.049(2) 0.0241(17) 0.043(2) 0.0071(15) -0.0010(16) -0.0023(14)
C9 0.054(2) 0.0270(19) 0.047(2) -0.0048(17) -0.0149(17) -0.0101(15)
C5 0.034(2) 0.053(2) 0.049(2) 0.0019(19) 0.0168(16) 0.0102(15)
C19 0.056(2) 0.034(2) 0.0300(18) 0.0105(16) -0.0082(16) -0.0007(16)
C7 0.0274(19) 0.055(2) 0.050(2) 0.0053(19) -0.0048(16) 0.0144(15)
C1 0.0241(18) 0.0332(19) 0.056(2) -0.0040(17) 0.0000(15) 0.0006(13)
C3 0.063(2) 0.035(2) 0.0325(19) -0.0077(16) 0.0018(16) 0.0080(16)
C13 0.057(2) 0.077(3) 0.0260(19) -0.010(2) 0.0106(16) 0.003(2)
C18 0.050(2) 0.042(2) 0.048(2) 0.0205(18) 0.0182(18) 0.0049(16)
C2 0.029(2) 0.031(2) 0.083(3) 0.0001(19) -0.0016(17) -0.0069(14)
C15 0.061(2) 0.053(2) 0.0308(19) -0.0014(19) -0.0207(17) -0.0048(18)
C14 0.063(2) 0.033(2) 0.044(2) -0.0166(17) -0.0062(17) 0.0017(16)
C6 0.050(2) 0.0240(19) 0.068(3) -0.0052(18) 0.0012(18) 0.0145(15)
C23 0.071(3) 0.062(3) 0.041(2) 0.010(2) -0.007(2) -0.007(2)
C20 0.103(3) 0.043(3) 0.069(3) 0.019(2) -0.025(2) -0.024(2)
C22 0.082(12) 0.061(12) 0.035(12) 0.021(11) -0.029(11) 0.022(10)
C21 0.243(19) 0.050(5) 0.073(8) 0.007(5) -0.070(10) 0.029(7)
C22A 0.208(16) 0.052(7) 0.043(7) 0.018(5) 0.030(7) 0.015(10)
C21A 0.082(11) 0.019(8) 0.067(11) 0.016(7) -0.028(8) -0.021(6)

loop_
_atom_type_symbol
_atom_type_description
_atom_type_scat_dispersion_real
_atom_type_scat_dispersion_imag
_atom_type_scat_source
C C 0.0033 0.0016 'International Tables Vol C Tables 4.2.6.8 and 6.1.1.4'
H H 0.0000 0.0000 'International Tables Vol C Tables 4.2.6.8 and 6.1.1.4'
Li Li -0.0003 0.0001 'International Tables Vol C Tables 4.2.6.8 and 6.1.1.4'
O O 0.0106 0.0060 'International Tables Vol C Tables 4.2.6.8 and 6.1.1.4'
Zn Zn 0.2839 1.4301 'International Tables Vol C Tables 4.2.6.8 and 6.1.1.4'

loop_
_geom_angle_atom_site_label_1
_geom_angle_atom_site_label_2
_geom_angle_atom_site_label_3
_geom_angle
_geom_angle_site_symmetry_1
_geom_angle_site_symmetry_3
_geom_angle_publ_flag
C1 Zn1 O3 127.75(10) . . ?
C1 Zn1 O2 128.57(10) . . ?
O3 Zn1 O2 88.81(7) . . ?
C1 Zn1 O4 127.87(10) . . ?
O3 Zn1 O4 84.42(7) . . ?
O2 Zn1 O4 84.53(7) . . ?
C1 Zn1 Li1 147.07(13) . . ?
O3 Zn1 Li1 44.79(11) . . ?
O2 Zn1 Li1 44.15(11) . . ?
O4 Zn1 Li1 85.05(10) . . ?
C1 Zn1 Zn2 144.35(9) . . ?
O3 Zn1 Zn2 41.51(5) . . ?
O2 Zn1 Zn2 87.05(5) . . ?
O4 Zn1 Zn2 42.95(5) . . ?
Li1 Zn1 Zn2 58.38(9) . . ?
C1 Zn1 Zn3 145.05(9) . . ?
O3 Zn1 Zn3 87.15(5) . . ?
O2 Zn1 Zn3 41.54(5) . . ?
O4 Zn1 Zn3 43.05(5) . . ?
Li1 Zn1 Zn3 58.10(10) . . ?
Zn2 Zn1 Zn3 59.848(10) . . ?
C2 Zn2 O3 129.02(11) . . ?
C2 Zn2 O1 128.27(10) . . ?
O3 Zn2 O1 87.30(7) . . ?
C2 Zn2 O4 128.06(11) . . ?
O3 Zn2 O4 84.05(7) . . ?
O1 Zn2 O4 84.79(7) . . ?
C2 Zn2 Li1 147.97(13) . . ?
O3 Zn2 Li1 44.20(11) . . ?
O1 Zn2 Li1 43.15(11) . . ?
O4 Zn2 Li1 83.97(10) . . ?
C2 Zn2 Zn3 143.51(10) . . ?
O3 Zn2 Zn3 87.45(5) . . ?
O1 Zn2 Zn3 41.73(5) . . ?
O4 Zn2 Zn3 43.27(5) . . ?
Li1 Zn2 Zn3 57.91(10) . . ?
C2 Zn2 Zn1 145.51(9) . . ?
O3 Zn2 Zn1 41.60(5) . . ?
O1 Zn2 Zn1 86.19(5) . . ?
O4 Zn2 Zn1 42.50(5) . . ?
Li1 Zn2 Zn1 57.42(9) . . ?
Zn3 Zn2 Zn1 60.139(10) . . ?
C3 Zn3 O1 127.37(10) . . ?
C3 Zn3 O2 130.70(11) . . ?
O1 Zn3 O2 87.06(7) . . ?
C3 Zn3 O4 127.45(11) . . ?
O1 Zn3 O4 84.76(7) . . ?
O2 Zn3 O4 83.99(7) . . ?
C3 Zn3 Li1 148.36(14) . . ?
O1 Zn3 Li1 43.36(10) . . ?
O2 Zn3 Li1 43.77(10) . . ?
O4 Zn3 Li1 84.13(11) . . ?
C3 Zn3 Zn2 142.04(10) . . ?
O1 Zn3 Zn2 41.87(5) . . ?
O2 Zn3 Zn2 87.24(5) . . ?
O4 Zn3 Zn2 43.10(5) . . ?
Li1 Zn3 Zn2 58.25(10) . . ?
C3 Zn3 Zn1 146.32(9) . . ?
O1 Zn3 Zn1 86.18(5) . . ?
O2 Zn3 Zn1 41.61(5) . . ?
O4 Zn3 Zn1 42.43(5) . . ?
Li1 Zn3 Zn1 57.48(9) . . ?
Zn2 Zn3 Zn1 60.013(10) . . ?
C4 O1 Li1 127.3(2) . . ?
C4 O1 Zn3 121.32(16) . . ?
Li1 O1 Zn3 91.46(15) . . ?
C4 O1 Zn2 120.41(16) . . ?
Li1 O1 Zn2 91.73(16) . . ?
Zn3 O1 Zn2 96.41(7) . . ?
C8 O2 Li1 129.6(2) . . ?
C8 O2 Zn3 120.93(15) . . ?
Li1 O2 Zn3 91.04(15) . . ?
C8 O2 Zn1 119.62(15) . . ?
Li1 O2 Zn1 90.16(16) . . ?
Zn3 O2 Zn1 96.85(7) . . ?
C12 O3 Li1 131.0(2) . . ?
C12 O3 Zn2 119.73(15) . . ?
Li1 O3 Zn2 90.91(15) . . ?
C12 O3 Zn1 119.93(15) . . ?
Li1 O3 Zn1 89.61(14) . . ?
Zn2 O3 Zn1 96.89(7) . . ?
C16 O4 Zn1 121.37(14) . . ?
C16 O4 Zn2 123.42(15) . . ?
Zn1 O4 Zn2 94.55(7) . . ?
C16 O4 Zn3 121.85(15) . . ?
Zn1 O4 Zn3 94.52(7) . . ?
Zn2 O4 Zn3 93.63(7) . . ?
O1 Li1 O2 90.3(2) . . ?
O1 Li1 O5 123.3(2) . . ?
O2 Li1 O5 125.1(3) . . ?
O1 Li1 O3 90.0(2) . . ?
O2 Li1 O3 91.1(2) . . ?
O5 Li1 O3 126.3(3) . . ?
O1 Li1 Zn1 93.10(17) . . ?
O2 Li1 Zn1 45.69(11) . . ?
O5 Li1 Zn1 143.6(2) . . ?
O3 Li1 Zn1 45.60(10) . . ?
O1 Li1 Zn3 45.18(11) . . ?
O2 Li1 Zn3 45.20(11) . . ?
O5 Li1 Zn3 140.9(2) . . ?
O3 Li1 Zn3 92.78(17) . . ?
Zn1 Li1 Zn3 64.42(10) . . ?
O1 Li1 Zn2 45.12(11) . . ?
O2 Li1 Zn2 92.79(17) . . ?
O5 Li1 Zn2 142.0(2) . . ?
O3 Li1 Zn2 44.89(11) . . ?
Zn1 Li1 Zn2 64.20(10) . . ?
Zn3 Li1 Zn2 63.84(10) . . ?
C23 O5 C20 107.7(3) . . ?
C23 O5 Li1 126.0(2) . . ?
C20 O5 Li1 125.8(2) . . ?
O4 C16 C18 108.8(2) . . ?
O4 C16 C17 108.9(2) . . ?
C18 C16 C17 110.8(2) . . ?
O4 C16 C19 107.8(2) . . ?
C18 C16 C19 110.3(3) . . ?
C17 C16 C19 110.3(2) . . ?
O2 C8 C10 109.3(2) . . ?
O2 C8 C9 108.6(2) . . ?
C10 C8 C9 109.6(2) . . ?
O2 C8 C11 107.0(2) . . ?
C10 C8 C11 111.3(2) . . ?
C9 C8 C11 110.9(3) . . ?
O1 C4 C6 109.4(2) . . ?
O1 C4 C5 109.0(2) . . ?
C6 C4 C5 110.2(3) . . ?
O1 C4 C7 108.1(2) . . ?
C6 C4 C7 110.0(3) . . ?
C5 C4 C7 110.1(3) . . ?
O3 C12 C13 107.4(2) . . ?
O3 C12 C15 109.0(2) . . ?
C13 C12 C15 110.9(3) . . ?
O3 C12 C14 109.6(2) . . ?
C13 C12 C14 110.8(3) . . ?
C15 C12 C14 109.1(2) . . ?
C22 C23 O5 102.9(10) . . ?
C22 C23 C22A 20.2(15) . . ?
O5 C23 C22A 107.6(8) . . ?
C21 C20 O5 106.3(5) . . ?
C21 C20 C21A 45.4(6) . . ?
O5 C20 C21A 101.0(7) . . ?
C21 C22 C23 113.0(13) . . ?
C22 C21 C20 103.9(12) . . ?
C21A C22A C23 105.0(12) . . ?
C22A C21A C20 105.9(13) . . ?

loop_
_geom_bond_atom_site_label_1
_geom_bond_atom_site_label_2
_geom_bond_distance
_geom_bond_site_symmetry_2
_geom_bond_publ_flag
Zn1 C1 1.969(3) . ?
Zn1 O3 2.0415(17) . ?
Zn1 O2 2.0445(17) . ?
Zn1 O4 2.0689(17) . ?
Zn1 Li1 2.857(4) . ?
Zn1 Zn2 3.0528(4) . ?
Zn1 Zn3 3.0567(4) . ?
Zn2 C2 1.957(3) . ?
Zn2 O3 2.0380(17) . ?
Zn2 O1 2.0468(18) . ?
Zn2 O4 2.0868(17) . ?
Zn2 Li1 2.887(5) . ?
Zn2 Zn3 3.0478(4) . ?
Zn3 C3 1.969(3) . ?
Zn3 O1 2.0413(17) . ?
Zn3 O2 2.0415(17) . ?
Zn3 O4 2.0931(17) . ?
Zn3 Li1 2.877(5) . ?
O1 C4 1.433(3) . ?
O1 Li1 1.976(5) . ?
O2 C8 1.447(3) . ?
O2 Li1 1.990(5) . ?
O3 C12 1.440(3) . ?
O3 Li1 2.013(5) . ?
O4 C16 1.450(3) . ?
Li1 O5 2.002(5) . ?
O5 C23 1.440(4) . ?
O5 C20 1.451(4) . ?
C16 C18 1.516(4) . ?
C16 C17 1.519(4) . ?
C16 C19 1.526(4) . ?
C8 C10 1.515(4) . ?
C8 C9 1.517(4) . ?
C8 C11 1.519(4) . ?
C4 C6 1.515(4) . ?
C4 C5 1.528(4) . ?
C4 C7 1.531(4) . ?
C12 C13 1.513(4) . ?
C12 C15 1.516(4) . ?
C12 C14 1.534(4) . ?
C23 C22 1.44(3) . ?
C23 C22A 1.53(2) . ?
C20 C21 1.438(10) . ?
C20 C21A 1.603(17) . ?
C22 C21 1.41(3) . ?
C22A C21A 1.33(2) . ?
